data_7719893
loop_
_publ_author_name
'Wang, Guanqi'
'Philouze, Christian'
'Berthiol, Florian'
'Moreau, Yohann'
'Jarjayes, Olivier'
'Thomas, Fabrice'

_publ_section_title
;
 Defining the oxidation site in Cu(II) and Ni(II) Complexes of ligands
 combining amido, phenolato and pyridine donors
;
_journal_name_full 'Dalton Transactions'
_journal_paper_doi 10.1039/D5DT02056E
_journal_year 2025
_chemical_formula_moiety 'C27 H29 Cu N3 O2, 0.725(H2 O)'
_chemical_formula_sum 'C27 H30.45 Cu N3 O2.72'
_chemical_formula_weight 504.13
_space_group_crystal_system orthorhombic
_space_group_IT_number 61
_space_group_name_Hall '-P 2ac 2ab'
_space_group_name_H-M_alt 'P b c a'
_atom_sites_solution_hydrogens mixed
_atom_sites_solution_primary dual
_audit_creation_date 2024-06-13
_audit_creation_method
;
Olex2 1.5
(compiled 2023.08.24 svn.re1ec141 for OlexSys, GUI svn.r6817)
;
_audit_update_record
;
2024-06-13 deposited with the CCDC.	2025-11-04 downloaded from the CCDC.
;
_cell_angle_alpha 90
_cell_angle_beta 90
_cell_angle_gamma 90
_cell_formula_units_Z 8
_cell_length_a 18.085(4)
_cell_length_b 8.0709(16)
_cell_length_c 32.821(7)
_cell_measurement_reflns_used 49300
_cell_measurement_temperature 200.00
_cell_measurement_theta_max 27.500
_cell_measurement_theta_min 2.833
_cell_volume 4790.6(18)
_computing_cell_refinement EvalCCD
_computing_data_collection Collect
_computing_data_reduction EvalCCD
_computing_molecular_graphics 'Olex2 1.5 (Dolomanov et al., 2009)'
_computing_publication_material 'Olex2 1.5 (Dolomanov et al., 2009)'
_computing_structure_refinement 'SHELXL 2019/3 (Sheldrick, 2015)'
_computing_structure_solution 'SHELXT 2018/2 (Sheldrick, 2018)'
_diffrn_ambient_temperature 200.00
_diffrn_detector 'CCD area detector'
_diffrn_detector_type 'APEX II'
_diffrn_measured_fraction_theta_full 0.998
_diffrn_measured_fraction_theta_max 0.995
_diffrn_measurement_device '\k-geometry 4 circles diffractometer'
_diffrn_measurement_device_type 'Bruker-AXS-enraf-nonius KappaAPEXII'
_diffrn_measurement_method '\f and \w scans'
_diffrn_radiation_collimation 'Montel optic'
_diffrn_radiation_detector CCD
_diffrn_radiation_monochromator 'Multilayer mirrors'
_diffrn_radiation_probe x-ray
_diffrn_radiation_type MoK\a
_diffrn_radiation_wavelength 0.71073
_diffrn_reflns_av_R_equivalents 0.1068
_diffrn_reflns_av_unetI/netI 0.0789
_diffrn_reflns_Laue_measured_fraction_full 0.998
_diffrn_reflns_Laue_measured_fraction_max 0.995
_diffrn_reflns_limit_h_max 18
_diffrn_reflns_limit_h_min -23
_diffrn_reflns_limit_k_max 10
_diffrn_reflns_limit_k_min -10
_diffrn_reflns_limit_l_max 42
_diffrn_reflns_limit_l_min -42
_diffrn_reflns_number 49300
_diffrn_reflns_point_group_measured_fraction_full 0.998
_diffrn_reflns_point_group_measured_fraction_max 0.995
_diffrn_reflns_theta_full 25.242
_diffrn_reflns_theta_max 27.497
_diffrn_reflns_theta_min 2.833
_diffrn_source 'Incoatec ISG250'
_diffrn_source_target Mo
_diffrn_source_type 'Microfocus sealed tube'
_exptl_absorpt_coefficient_mu 0.945
_exptl_absorpt_correction_T_max 1
_exptl_absorpt_correction_T_min 0.702357
_exptl_absorpt_correction_type multi-scan
_exptl_absorpt_process_details
;
SADABS-2004/1 (Bruker,2004) was used for absorption correction.
R(int) was 0.1886 before and 0.0668 after correction.
The Ratio of minimum to maximum transmission is 0.7024.
The \l/2 correction factor is 0.0015.
;
_exptl_crystal_colour black
_exptl_crystal_colour_primary black
_exptl_crystal_density_diffrn 1.398
_exptl_crystal_description needle
_exptl_crystal_F_000 2114
_exptl_crystal_size_max 0.4
_exptl_crystal_size_mid 0.12
_exptl_crystal_size_min 0.04
_refine_diff_density_max 0.429
_refine_diff_density_min -0.617
_refine_diff_density_rms 0.090
_refine_ls_extinction_method none
_refine_ls_goodness_of_fit_ref 1.127
_refine_ls_hydrogen_treatment constr
_refine_ls_matrix_type full
_refine_ls_number_parameters 317
_refine_ls_number_reflns 5485
_refine_ls_number_restraints 0
_refine_ls_restrained_S_all 1.127
_refine_ls_R_factor_all 0.1183
_refine_ls_R_factor_gt 0.0612
_refine_ls_shift/su_max 0.003
_refine_ls_shift/su_mean 0.000
_refine_ls_structure_factor_coef Fsqd
_refine_ls_weighting_details 'w=1/[\s^2^(Fo^2^)+(0.0242P)^2^+6.7124P] where P=(Fo^2^+2Fc^2^)/3'
_refine_ls_weighting_scheme calc
_refine_ls_wR_factor_gt 0.0938
_refine_ls_wR_factor_ref 0.1116
_reflns_Friedel_coverage 0.000
_reflns_number_gt 3544
_reflns_number_total 5485
_reflns_threshold_expression 'I > 2\s(I)'
_cod_data_source_file d5dt02056e2.cif
_cod_data_source_block sad2
_cod_original_cell_volume 4790.6(17)
_cod_database_code 7719893
_shelx_shelxl_version_number 2019/3
_shelx_space_group_comment
;
The symmetry employed for this shelxl refinement is uniquely defined
by the following loop, which should always be used as a source of
symmetry information in preference to the above space-group names.
They are only intended as comments.
;
_olex2_refinement_description
;
1. Fixed Uiso
 At 1.2 times of:
  All C(H) groups
 At 1.5 times of:
  All C(H,H,H) groups, All O(H,H) groups
2. Others
 Sof(O3)=Sof(H3A)=Sof(H3B)=FVAR(1)
3.a Free rotating group:
 O3(H3A,H3B)
3.b Aromatic/amide H refined with riding coordinates:
 C5(H5), C3(H3), C11(H11), C12(H12), C14(H14), C9(H9), C16(H16), C10(H10),
 C19(H19), C18(H18), C17(H17)
3.c Idealised Me refined as rotating group:
 C21(H21A,H21B,H21C), C23(H23A,H23B,H23C), C27(H27A,H27B,H27C), C26(H26A,H26B,
 H26C), C22(H22A,H22B,H22C), C25(H25A,H25B,H25C)
;
_olex2_submission_special_instructions 'No special instructions were received'

loop_
_space_group_symop_operation_xyz
'x, y, z'
'-x+1/2, -y, z+1/2'
'-x, y+1/2, -z+1/2'
'x+1/2, -y+1/2, -z'
'-x, -y, -z'
'x-1/2, y, -z-1/2'
'x, -y-1/2, z-1/2'
'-x-1/2, y-1/2, z'

loop_
_atom_site_label
_atom_site_type_symbol
_atom_site_fract_x
_atom_site_fract_y
_atom_site_fract_z
_atom_site_U_iso_or_equiv
_atom_site_adp_type
_atom_site_occupancy
_atom_site_site_symmetry_order
_atom_site_calc_flag
_atom_site_refinement_flags_posn
_atom_site_refinement_flags_adp
_atom_site_refinement_flags_occupancy
_atom_site_disorder_assembly
_atom_site_disorder_group
Cu1 Cu 0.72705(2) 0.73157(5) 0.60084(2) 0.01939(12) Uani 1 1 d . . . . .
O1 O 0.67513(12) 0.6256(3) 0.64215(7) 0.0229(5) Uani 1 1 d . . . . .
N1 N 0.64419(14) 0.8006(3) 0.56827(8) 0.0206(6) Uani 1 1 d . . . . .
N2 N 0.78457(15) 0.8489(3) 0.55978(8) 0.0209(6) Uani 1 1 d . . . . .
N3 N 0.83003(16) 0.6668(3) 0.61915(8) 0.0228(6) Uani 1 1 d . . . . .
O2 O 0.53289(15) 0.7215(4) 0.54163(7) 0.0453(8) Uani 1 1 d . . . . .
C4 C 0.44552(18) 0.5633(4) 0.64868(10) 0.0209(7) Uani 1 1 d . . . . .
C2 C 0.56775(17) 0.5623(4) 0.68124(10) 0.0172(7) Uani 1 1 d . . . . .
C8 C 0.66471(19) 0.9007(4) 0.53498(10) 0.0214(7) Uani 1 1 d . . . . .
C24 C 0.36326(18) 0.5239(4) 0.65103(11) 0.0240(8) Uani 1 1 d . . . . .
C5 C 0.47862(19) 0.6235(4) 0.61377(10) 0.0219(8) Uani 1 1 d . . . . .
H5 H 0.448194 0.647381 0.590915 0.026 Uiso 1 1 calc R U . . .
C13 C 0.74125(19) 0.9315(4) 0.53049(9) 0.0201(7) Uani 1 1 d . . . . .
C1 C 0.60187(18) 0.6153(4) 0.64380(10) 0.0186(7) Uani 1 1 d . . . . .
C3 C 0.49267(18) 0.5360(4) 0.68203(10) 0.0216(7) Uani 1 1 d . . . . .
H3 H 0.471331 0.496798 0.706660 0.026 Uiso 1 1 calc R U . . .
C20 C 0.61411(17) 0.5406(4) 0.72051(10) 0.0200(7) Uani 1 1 d . . . . .
C6 C 0.55503(18) 0.6511(4) 0.61038(9) 0.0193(7) Uani 1 1 d . . . . .
C11 C 0.7207(2) 1.1057(4) 0.47254(10) 0.0299(9) Uani 1 1 d . . . . .
H11 H 0.738782 1.173779 0.451133 0.036 Uiso 1 1 calc R U . . .
C7 C 0.57751(18) 0.7268(4) 0.57077(9) 0.0227(7) Uani 1 1 d . . . . .
C12 C 0.7690(2) 1.0315(4) 0.49939(10) 0.0265(8) Uani 1 1 d . . . . .
H12 H 0.820815 1.048208 0.496730 0.032 Uiso 1 1 calc R U . . .
C21 C 0.5660(2) 0.5009(5) 0.75772(10) 0.0288(8) Uani 1 1 d . . . . .
H21A H 0.529601 0.589352 0.761633 0.043 Uiso 1 1 calc R U . . .
H21B H 0.597423 0.492524 0.781979 0.043 Uiso 1 1 calc R U . . .
H21C H 0.540385 0.395454 0.753344 0.043 Uiso 1 1 calc R U . . .
C14 C 0.85476(19) 0.8328(4) 0.56134(10) 0.0247(8) Uani 1 1 d . . . . .
H14 H 0.886536 0.883930 0.542013 0.030 Uiso 1 1 calc R U . . .
C15 C 0.88327(18) 0.7310(4) 0.59470(10) 0.0234(7) Uani 1 1 d . . . . .
C23 C 0.6549(2) 0.7025(4) 0.73004(10) 0.0304(9) Uani 1 1 d . . . . .
H23A H 0.687118 0.731503 0.707120 0.046 Uiso 1 1 calc R U . . .
H23B H 0.684814 0.688099 0.754679 0.046 Uiso 1 1 calc R U . . .
H23C H 0.618821 0.791330 0.734411 0.046 Uiso 1 1 calc R U . . .
C27 C 0.3198(2) 0.5933(6) 0.61508(11) 0.0388(10) Uani 1 1 d . . . . .
H27A H 0.323929 0.714373 0.614808 0.058 Uiso 1 1 calc R U . . .
H27B H 0.267643 0.561819 0.617685 0.058 Uiso 1 1 calc R U . . .
H27C H 0.339760 0.548332 0.589624 0.058 Uiso 1 1 calc R U . . .
C9 C 0.6172(2) 0.9791(4) 0.50729(10) 0.0277(8) Uani 1 1 d . . . . .
H9 H 0.565273 0.962730 0.509264 0.033 Uiso 1 1 calc R U . . .
C16 C 0.95745(19) 0.6950(4) 0.60039(12) 0.0306(8) Uani 1 1 d . . . . .
H16 H 0.994027 0.742490 0.583208 0.037 Uiso 1 1 calc R U . . .
C10 C 0.6456(2) 1.0802(5) 0.47711(11) 0.0322(9) Uani 1 1 d . . . . .
H10 H 0.612498 1.133766 0.458926 0.039 Uiso 1 1 calc R U . . .
C26 C 0.3537(2) 0.3353(5) 0.65191(15) 0.0458(11) Uani 1 1 d . . . . .
H26A H 0.370966 0.288213 0.626082 0.069 Uiso 1 1 calc R U . . .
H26B H 0.301359 0.308191 0.655786 0.069 Uiso 1 1 calc R U . . .
H26C H 0.382686 0.288934 0.674411 0.069 Uiso 1 1 calc R U . . .
C19 C 0.8504(2) 0.5655(4) 0.64927(11) 0.0267(8) Uani 1 1 d . . . . .
H19 H 0.813270 0.521029 0.666597 0.032 Uiso 1 1 calc R U . . .
C22 C 0.6694(2) 0.3995(5) 0.71548(11) 0.0319(9) Uani 1 1 d . . . . .
H22A H 0.642802 0.293875 0.713954 0.048 Uiso 1 1 calc R U . . .
H22B H 0.703096 0.397791 0.738868 0.048 Uiso 1 1 calc R U . . .
H22C H 0.697864 0.416023 0.690402 0.048 Uiso 1 1 calc R U . . .
C25 C 0.3292(2) 0.5959(5) 0.69027(12) 0.0403(10) Uani 1 1 d . . . . .
H25A H 0.355237 0.550836 0.714011 0.060 Uiso 1 1 calc R U . . .
H25B H 0.276815 0.565673 0.691718 0.060 Uiso 1 1 calc R U . . .
H25C H 0.334018 0.716804 0.690029 0.060 Uiso 1 1 calc R U . . .
C18 C 0.9233(2) 0.5228(5) 0.65623(12) 0.0319(9) Uani 1 1 d . . . . .
H18 H 0.935864 0.449174 0.677713 0.038 Uiso 1 1 calc R U . . .
C17 C 0.9772(2) 0.5886(5) 0.63159(13) 0.0348(9) Uani 1 1 d . . . . .
H17 H 1.027702 0.561275 0.635947 0.042 Uiso 1 1 calc R U . . .
O3 O 0.5545(3) 0.5884(6) 0.46712(15) 0.065(2) Uani 0.725(10) 1 d G . P . .
H3A H 0.545599 0.617540 0.491551 0.097 Uiso 0.725(10) 1 d G U P . .
H3B H 0.529496 0.500312 0.463818 0.097 Uiso 0.725(10) 1 d G U P . .

loop_
_atom_site_aniso_label
_atom_site_aniso_U_11
_atom_site_aniso_U_22
_atom_site_aniso_U_33
_atom_site_aniso_U_23
_atom_site_aniso_U_13
_atom_site_aniso_U_12
Cu1 0.0188(2) 0.0199(2) 0.01942(19) 0.00109(18) 0.00062(17) -0.00073(18)
O1 0.0172(12) 0.0302(14) 0.0213(12) 0.0072(10) -0.0014(10) -0.0024(10)
N1 0.0195(15) 0.0219(16) 0.0204(14) 0.0022(12) -0.0013(11) -0.0006(12)
N2 0.0227(17) 0.0190(15) 0.0210(15) -0.0001(12) 0.0034(12) -0.0017(12)
N3 0.0246(16) 0.0200(15) 0.0237(15) -0.0023(12) -0.0002(12) -0.0031(12)
O2 0.0422(17) 0.072(2) 0.0221(13) 0.0134(14) -0.0144(12) -0.0250(15)
C4 0.0176(17) 0.0171(18) 0.0279(18) 0.0013(14) -0.0022(15) -0.0023(14)
C2 0.0200(18) 0.0120(17) 0.0196(17) -0.0003(13) -0.0016(13) -0.0001(13)
C8 0.029(2) 0.0167(18) 0.0188(17) -0.0014(14) 0.0042(14) 0.0000(14)
C24 0.0180(17) 0.027(2) 0.0273(19) -0.0007(15) -0.0010(15) -0.0008(15)
C5 0.0232(19) 0.0200(18) 0.0225(17) 0.0005(14) -0.0055(14) -0.0002(14)
C13 0.026(2) 0.0151(17) 0.0190(16) -0.0039(13) 0.0033(14) 0.0002(14)
C1 0.0180(18) 0.0143(17) 0.0235(18) -0.0028(14) 0.0016(14) -0.0028(13)
C3 0.0199(18) 0.0229(19) 0.0221(18) 0.0040(14) 0.0009(14) -0.0009(14)
C20 0.0172(17) 0.0225(18) 0.0202(17) 0.0031(14) -0.0008(13) -0.0019(14)
C6 0.0222(18) 0.0155(17) 0.0201(17) 0.0002(13) 0.0000(13) -0.0019(14)
C11 0.045(2) 0.024(2) 0.0205(18) 0.0041(15) 0.0057(17) -0.0003(17)
C7 0.0257(18) 0.0240(19) 0.0183(16) -0.0019(14) -0.0034(14) -0.0027(15)
C12 0.034(2) 0.0220(19) 0.0235(18) -0.0015(14) 0.0101(16) -0.0012(17)
C21 0.028(2) 0.037(2) 0.0220(19) 0.0034(16) 0.0006(15) -0.0002(17)
C14 0.027(2) 0.0190(19) 0.0276(19) -0.0025(15) 0.0035(15) -0.0068(15)
C15 0.0237(18) 0.0173(17) 0.0292(19) -0.0046(15) 0.0000(14) -0.0038(14)
C23 0.035(2) 0.034(2) 0.0219(18) -0.0008(16) -0.0077(16) -0.0102(17)
C27 0.021(2) 0.065(3) 0.031(2) 0.008(2) -0.0035(16) -0.0007(19)
C9 0.030(2) 0.028(2) 0.0248(19) 0.0066(16) 0.0003(16) 0.0030(16)
C16 0.0214(18) 0.029(2) 0.041(2) -0.0001(18) 0.0039(17) -0.0051(15)
C10 0.041(2) 0.028(2) 0.027(2) 0.0048(16) -0.0045(17) 0.0037(17)
C26 0.025(2) 0.036(2) 0.076(3) -0.001(2) 0.004(2) -0.0104(18)
C19 0.029(2) 0.023(2) 0.0283(19) -0.0025(16) -0.0012(16) -0.0036(15)
C22 0.036(2) 0.036(2) 0.0234(19) 0.0042(16) -0.0001(16) 0.0115(18)
C25 0.026(2) 0.059(3) 0.036(2) -0.004(2) 0.0009(18) 0.0059(19)
C18 0.032(2) 0.023(2) 0.041(2) 0.0001(17) -0.0130(18) 0.0002(16)
C17 0.023(2) 0.029(2) 0.052(3) -0.0027(19) -0.0120(18) -0.0003(16)
O3 0.055(3) 0.068(4) 0.071(4) -0.033(3) -0.006(3) -0.005(2)

loop_
_atom_type_symbol
_atom_type_description
_atom_type_scat_dispersion_real
_atom_type_scat_dispersion_imag
_atom_type_scat_source
C C 0.0033 0.0016 'International Tables Vol C Tables 4.2.6.8 and 6.1.1.4'
H H 0.0000 0.0000 'International Tables Vol C Tables 4.2.6.8 and 6.1.1.4'
Cu Cu 0.3201 1.2651 'International Tables Vol C Tables 4.2.6.8 and 6.1.1.4'
N N 0.0061 0.0033 'International Tables Vol C Tables 4.2.6.8 and 6.1.1.4'
O O 0.0106 0.0060 'International Tables Vol C Tables 4.2.6.8 and 6.1.1.4'

loop_
_geom_angle_atom_site_label_1
_geom_angle_atom_site_label_2
_geom_angle_atom_site_label_3
_geom_angle
_geom_angle_site_symmetry_1
_geom_angle_site_symmetry_3
_geom_angle_publ_flag
O1 Cu1 N1 98.34(11) . . ?
O1 Cu1 N2 176.90(11) . . ?
O1 Cu1 N3 97.44(11) . . ?
N1 Cu1 N2 83.73(12) . . ?
N1 Cu1 N3 162.96(11) . . ?
N2 Cu1 N3 80.77(12) . . ?
C1 O1 Cu1 124.3(2) . . ?
C8 N1 Cu1 113.1(2) . . ?
C7 N1 Cu1 122.4(2) . . ?
C7 N1 C8 122.4(3) . . ?
C13 N2 Cu1 113.9(2) . . ?
C14 N2 Cu1 117.0(2) . . ?
C14 N2 C13 128.9(3) . . ?
C15 N3 Cu1 112.3(2) . . ?
C19 N3 Cu1 129.1(2) . . ?
C19 N3 C15 118.5(3) . . ?
C5 C4 C24 122.6(3) . . ?
C5 C4 C3 116.0(3) . . ?
C3 C4 C24 121.4(3) . . ?
C1 C2 C20 120.8(3) . . ?
C3 C2 C1 119.0(3) . . ?
C3 C2 C20 120.1(3) . . ?
N1 C8 C13 116.1(3) . . ?
C9 C8 N1 126.9(3) . . ?
C9 C8 C13 117.0(3) . . ?
C4 C24 C27 112.8(3) . . ?
C4 C24 C26 108.6(3) . . ?
C4 C24 C25 110.7(3) . . ?
C27 C24 C26 108.7(3) . . ?
C27 C24 C25 107.6(3) . . ?
C26 C24 C25 108.3(3) . . ?
C4 C5 H5 118.4 . . ?
C4 C5 C6 123.2(3) . . ?
C6 C5 H5 118.4 . . ?
N2 C13 C8 113.0(3) . . ?
C12 C13 N2 125.0(3) . . ?
C12 C13 C8 122.1(3) . . ?
O1 C1 C2 118.7(3) . . ?
O1 C1 C6 123.5(3) . . ?
C6 C1 C2 117.7(3) . . ?
C4 C3 H3 118.0 . . ?
C2 C3 C4 124.1(3) . . ?
C2 C3 H3 118.0 . . ?
C21 C20 C2 112.3(3) . . ?
C23 C20 C2 109.5(3) . . ?
C23 C20 C21 106.8(3) . . ?
C22 C20 C2 110.5(3) . . ?
C22 C20 C21 107.6(3) . . ?
C22 C20 C23 110.1(3) . . ?
C5 C6 C1 119.7(3) . . ?
C5 C6 C7 113.7(3) . . ?
C1 C6 C7 126.5(3) . . ?
C12 C11 H11 120.4 . . ?
C12 C11 C10 119.3(3) . . ?
C10 C11 H11 120.4 . . ?
N1 C7 C6 118.5(3) . . ?
O2 C7 N1 123.0(3) . . ?
O2 C7 C6 118.4(3) . . ?
C13 C12 H12 120.3 . . ?
C11 C12 C13 119.4(3) . . ?
C11 C12 H12 120.3 . . ?
C20 C21 H21A 109.5 . . ?
C20 C21 H21B 109.5 . . ?
C20 C21 H21C 109.5 . . ?
H21A C21 H21B 109.5 . . ?
H21A C21 H21C 109.5 . . ?
H21B C21 H21C 109.5 . . ?
N2 C14 H14 122.0 . . ?
N2 C14 C15 115.9(3) . . ?
C15 C14 H14 122.0 . . ?
N3 C15 C14 114.0(3) . . ?
N3 C15 C16 121.9(3) . . ?
C16 C15 C14 124.0(3) . . ?
C20 C23 H23A 109.5 . . ?
C20 C23 H23B 109.5 . . ?
C20 C23 H23C 109.5 . . ?
H23A C23 H23B 109.5 . . ?
H23A C23 H23C 109.5 . . ?
H23B C23 H23C 109.5 . . ?
C24 C27 H27A 109.5 . . ?
C24 C27 H27B 109.5 . . ?
C24 C27 H27C 109.5 . . ?
H27A C27 H27B 109.5 . . ?
H27A C27 H27C 109.5 . . ?
H27B C27 H27C 109.5 . . ?
C8 C9 H9 119.9 . . ?
C10 C9 C8 120.2(3) . . ?
C10 C9 H9 119.9 . . ?
C15 C16 H16 120.6 . . ?
C17 C16 C15 118.7(3) . . ?
C17 C16 H16 120.6 . . ?
C11 C10 C9 122.1(3) . . ?
C11 C10 H10 118.9 . . ?
C9 C10 H10 118.9 . . ?
C24 C26 H26A 109.5 . . ?
C24 C26 H26B 109.5 . . ?
C24 C26 H26C 109.5 . . ?
H26A C26 H26B 109.5 . . ?
H26A C26 H26C 109.5 . . ?
H26B C26 H26C 109.5 . . ?
N3 C19 H19 118.7 . . ?
N3 C19 C18 122.6(3) . . ?
C18 C19 H19 118.7 . . ?
C20 C22 H22A 109.5 . . ?
C20 C22 H22B 109.5 . . ?
C20 C22 H22C 109.5 . . ?
H22A C22 H22B 109.5 . . ?
H22A C22 H22C 109.5 . . ?
H22B C22 H22C 109.5 . . ?
C24 C25 H25A 109.5 . . ?
C24 C25 H25B 109.5 . . ?
C24 C25 H25C 109.5 . . ?
H25A C25 H25B 109.5 . . ?
H25A C25 H25C 109.5 . . ?
H25B C25 H25C 109.5 . . ?
C19 C18 H18 120.5 . . ?
C17 C18 C19 118.9(4) . . ?
C17 C18 H18 120.5 . . ?
C16 C17 H17 120.3 . . ?
C18 C17 C16 119.5(4) . . ?
C18 C17 H17 120.3 . . ?
H3A O3 H3B 104.5 . . ?

loop_
_geom_bond_atom_site_label_1
_geom_bond_atom_site_label_2
_geom_bond_distance
_geom_bond_site_symmetry_2
_geom_bond_publ_flag
Cu1 O1 1.858(2) . ?
Cu1 N1 1.923(3) . ?
Cu1 N2 1.948(3) . ?
Cu1 N3 2.026(3) . ?
O1 C1 1.329(4) . ?
N1 C8 1.409(4) . ?
N1 C7 1.348(4) . ?
N2 C13 1.408(4) . ?
N2 C14 1.277(4) . ?
N3 C15 1.356(4) . ?
N3 C19 1.335(4) . ?
O2 C7 1.252(4) . ?
C4 C24 1.523(4) . ?
C4 C5 1.381(5) . ?
C4 C3 1.405(5) . ?
C2 C1 1.440(4) . ?
C2 C3 1.375(4) . ?
C2 C20 1.548(4) . ?
C8 C13 1.414(5) . ?
C8 C9 1.402(5) . ?
C24 C27 1.525(5) . ?
C24 C26 1.532(5) . ?
C24 C25 1.541(5) . ?
C5 H5 0.9500 . ?
C5 C6 1.404(5) . ?
C13 C12 1.395(4) . ?
C1 C6 1.416(4) . ?
C3 H3 0.9500 . ?
C20 C21 1.533(5) . ?
C20 C23 1.532(5) . ?
C20 C22 1.525(5) . ?
C6 C7 1.493(4) . ?
C11 H11 0.9500 . ?
C11 C12 1.379(5) . ?
C11 C10 1.381(5) . ?
C12 H12 0.9500 . ?
C21 H21A 0.9800 . ?
C21 H21B 0.9800 . ?
C21 H21C 0.9800 . ?
C14 H14 0.9500 . ?
C14 C15 1.463(5) . ?
C15 C16 1.385(5) . ?
C23 H23A 0.9800 . ?
C23 H23B 0.9800 . ?
C23 H23C 0.9800 . ?
C27 H27A 0.9800 . ?
C27 H27B 0.9800 . ?
C27 H27C 0.9800 . ?
C9 H9 0.9500 . ?
C9 C10 1.383(5) . ?
C16 H16 0.9500 . ?
C16 C17 1.383(5) . ?
C10 H10 0.9500 . ?
C26 H26A 0.9800 . ?
C26 H26B 0.9800 . ?
C26 H26C 0.9800 . ?
C19 H19 0.9500 . ?
C19 C18 1.381(5) . ?
C22 H22A 0.9800 . ?
C22 H22B 0.9800 . ?
C22 H22C 0.9800 . ?
C25 H25A 0.9800 . ?
C25 H25B 0.9800 . ?
C25 H25C 0.9800 . ?
C18 H18 0.9500 . ?
C18 C17 1.374(5) . ?
C17 H17 0.9500 . ?
O3 H3A 0.8510 . ?
O3 H3B 0.8500 . ?

loop_
_geom_hbond_atom_site_label_D
_geom_hbond_atom_site_label_H
_geom_hbond_atom_site_label_A
_geom_hbond_distance_DH
_geom_hbond_distance_HA
_geom_hbond_distance_DA
_geom_hbond_angle_DHA
_geom_hbond_site_symmetry_A
_geom_hbond_publ_flag
O3 H3A O2 0.85 1.86 2.699(5) 168.7 . yes
O3 H3B O2 0.85 2.12 2.973(5) 177.5 5_666 yes

loop_
_geom_torsion_atom_site_label_1
_geom_torsion_atom_site_label_2
_geom_torsion_atom_site_label_3
_geom_torsion_atom_site_label_4
_geom_torsion
_geom_torsion_site_symmetry_1
_geom_torsion_site_symmetry_2
_geom_torsion_site_symmetry_3
_geom_torsion_site_symmetry_4
_geom_torsion_publ_flag
Cu1 O1 C1 C2 -166.7(2) . . . . ?
Cu1 O1 C1 C6 14.3(4) . . . . ?
Cu1 N1 C8 C13 1.0(4) . . . . ?
Cu1 N1 C8 C9 -175.5(3) . . . . ?
Cu1 N1 C7 O2 -152.0(3) . . . . ?
Cu1 N1 C7 C6 29.5(4) . . . . ?
Cu1 N2 C13 C8 -5.0(3) . . . . ?
Cu1 N2 C13 C12 176.3(3) . . . . ?
Cu1 N2 C14 C15 -1.5(4) . . . . ?
Cu1 N3 C15 C14 0.7(3) . . . . ?
Cu1 N3 C15 C16 -176.5(3) . . . . ?
Cu1 N3 C19 C18 174.8(3) . . . . ?
O1 C1 C6 C5 174.6(3) . . . . ?
O1 C1 C6 C7 -9.0(5) . . . . ?
N1 Cu1 O1 C1 -0.8(3) . . . . ?
N1 C8 C13 N2 2.6(4) . . . . ?
N1 C8 C13 C12 -178.6(3) . . . . ?
N1 C8 C9 C10 177.0(3) . . . . ?
N2 C13 C12 C11 180.0(3) . . . . ?
N2 C14 C15 N3 0.5(4) . . . . ?
N2 C14 C15 C16 177.6(3) . . . . ?
N3 Cu1 O1 C1 -174.4(2) . . . . ?
N3 C15 C16 C17 1.0(5) . . . . ?
N3 C19 C18 C17 0.9(5) . . . . ?
C4 C5 C6 C1 0.6(5) . . . . ?
C4 C5 C6 C7 -176.2(3) . . . . ?
C2 C1 C6 C5 -4.3(5) . . . . ?
C2 C1 C6 C7 172.0(3) . . . . ?
C8 N1 C7 O2 10.4(5) . . . . ?
C8 N1 C7 C6 -168.1(3) . . . . ?
C8 C13 C12 C11 1.3(5) . . . . ?
C8 C9 C10 C11 1.1(6) . . . . ?
C24 C4 C5 C6 -176.1(3) . . . . ?
C24 C4 C3 C2 177.1(3) . . . . ?
C5 C4 C24 C27 -12.9(5) . . . . ?
C5 C4 C24 C26 107.7(4) . . . . ?
C5 C4 C24 C25 -133.6(3) . . . . ?
C5 C4 C3 C2 -1.3(5) . . . . ?
C5 C6 C7 N1 161.7(3) . . . . ?
C5 C6 C7 O2 -16.9(5) . . . . ?
C13 N2 C14 C15 -176.7(3) . . . . ?
C13 C8 C9 C10 0.5(5) . . . . ?
C1 C2 C3 C4 -2.5(5) . . . . ?
C1 C2 C20 C21 174.2(3) . . . . ?
C1 C2 C20 C23 55.7(4) . . . . ?
C1 C2 C20 C22 -65.7(4) . . . . ?
C1 C6 C7 N1 -14.9(5) . . . . ?
C1 C6 C7 O2 166.5(3) . . . . ?
C3 C4 C24 C27 168.7(3) . . . . ?
C3 C4 C24 C26 -70.7(4) . . . . ?
C3 C4 C24 C25 48.1(4) . . . . ?
C3 C4 C5 C6 2.3(5) . . . . ?
C3 C2 C1 O1 -173.8(3) . . . . ?
C3 C2 C1 C6 5.2(4) . . . . ?
C3 C2 C20 C21 -3.8(4) . . . . ?
C3 C2 C20 C23 -122.3(3) . . . . ?
C3 C2 C20 C22 116.3(3) . . . . ?
C20 C2 C1 O1 8.2(4) . . . . ?
C20 C2 C1 C6 -172.8(3) . . . . ?
C20 C2 C3 C4 175.6(3) . . . . ?
C7 N1 C8 C13 -162.9(3) . . . . ?
C7 N1 C8 C9 20.6(5) . . . . ?
C12 C11 C10 C9 -1.5(5) . . . . ?
C14 N2 C13 C8 170.2(3) . . . . ?
C14 N2 C13 C12 -8.5(5) . . . . ?
C14 C15 C16 C17 -176.0(3) . . . . ?
C15 N3 C19 C18 -0.5(5) . . . . ?
C15 C16 C17 C18 -0.6(5) . . . . ?
C9 C8 C13 N2 179.5(3) . . . . ?
C9 C8 C13 C12 -1.7(5) . . . . ?
C10 C11 C12 C13 0.3(5) . . . . ?
C19 N3 C15 C14 176.8(3) . . . . ?
C19 N3 C15 C16 -0.4(5) . . . . ?
C19 C18 C17 C16 -0.3(6) . . . . ?
